data_7243351
loop_
_publ_author_name
'Lamola, Jairus L.'
'Moshapo, Paseka T.'
'Holzapfel, Cedric W.'
'Maumela, Munaka Christopher'

_publ_section_title
;
 Evaluation of P-bridged biaryl phosphine ligands in palladium-catalysed
 Suzuki--Miyaura cross-coupling reactions
;
_journal_issue 43
_journal_name_full 'RSC Advances'
_journal_page_first 26883
_journal_page_last 26891
_journal_paper_doi 10.1039/D1RA04947J
_journal_volume 11
_journal_year 2021
_chemical_formula_moiety 'C20 H23 P'
_chemical_formula_sum 'C20 H23 P'
_chemical_formula_weight 294.38
_space_group_crystal_system monoclinic
_space_group_IT_number 13
_space_group_name_Hall '-P 2yac'
_space_group_name_H-M_alt 'P 1 2/n 1'
_atom_sites_solution_hydrogens geom
_atom_sites_solution_primary iterative
_audit_creation_date 2020-12-06
_audit_creation_method
;
Olex2 1.3
(compiled 2019.09.11 svn.r3662 for OlexSys, GUI svn.r5938)
;
_audit_update_record
;
2020-12-22 deposited with the CCDC.	2021-07-19 downloaded from the CCDC.
;
_cell_angle_alpha 90
_cell_angle_beta 97.878(5)
_cell_angle_gamma 90
_cell_formula_units_Z 8
_cell_length_a 14.554(2)
_cell_length_b 7.2220(11)
_cell_length_c 31.176(4)
_cell_measurement_reflns_used 9909
_cell_measurement_temperature 293(2)
_cell_measurement_theta_max 25.99
_cell_measurement_theta_min 2.639
_cell_volume 3246.0(8)
_computing_cell_refinement 'SAINT V8.38A (?, 2016)'
_computing_data_reduction 'SAINT V8.38A (?, 2016)'
_computing_molecular_graphics 'Olex2 1.3 (Dolomanov et al., 2009)'
_computing_publication_material 'Olex2 1.3 (Dolomanov et al., 2009)'
_computing_structure_refinement 'ShelXL 2018/3 (Sheldrick, 2015)'
_computing_structure_solution 'olex2.solve 1.3 (Bourhis et al., 2015)'
_diffrn_ambient_temperature 293(2)
_diffrn_measured_fraction_theta_full 0.998
_diffrn_measured_fraction_theta_max 0.994
_diffrn_measurement_device_type 'Bruker APEX-II CCD'
_diffrn_measurement_method '\f and \w scans'
_diffrn_radiation_type MoK\a
_diffrn_radiation_wavelength 0.71073
_diffrn_reflns_av_R_equivalents 0.0476
_diffrn_reflns_av_unetI/netI 0.0342
_diffrn_reflns_Laue_measured_fraction_full 0.998
_diffrn_reflns_Laue_measured_fraction_max 0.994
_diffrn_reflns_limit_h_max 17
_diffrn_reflns_limit_h_min -18
_diffrn_reflns_limit_k_max 8
_diffrn_reflns_limit_k_min -8
_diffrn_reflns_limit_l_max 38
_diffrn_reflns_limit_l_min -38
_diffrn_reflns_number 37990
_diffrn_reflns_point_group_measured_fraction_full 0.998
_diffrn_reflns_point_group_measured_fraction_max 0.994
_diffrn_reflns_theta_full 25.242
_diffrn_reflns_theta_max 26.088
_diffrn_reflns_theta_min 2.584
_diffrn_standards_number 0
_exptl_absorpt_coefficient_mu 0.936
_exptl_absorpt_correction_T_max 0.7453
_exptl_absorpt_correction_T_min 0.5784
_exptl_absorpt_correction_type multi-scan
_exptl_crystal_colour 'clear whiteish colourless'
_exptl_crystal_colour_lustre clear
_exptl_crystal_colour_modifier whiteish
_exptl_crystal_colour_primary colourless
_exptl_crystal_density_diffrn 1.620
_exptl_crystal_description plate
_exptl_crystal_F_000 1584
_exptl_crystal_preparation Methanol
_exptl_crystal_size_max 0.134
_exptl_crystal_size_mid 0.094
_exptl_crystal_size_min 0.071
_refine_diff_density_max 0.631
_refine_diff_density_min -0.219
_refine_diff_density_rms 0.042
_refine_ls_extinction_method none
_refine_ls_goodness_of_fit_ref 1.063
_refine_ls_hydrogen_treatment constr
_refine_ls_matrix_type full
_refine_ls_number_parameters 379
_refine_ls_number_reflns 6384
_refine_ls_number_restraints 0
_refine_ls_restrained_S_all 1.063
_refine_ls_R_factor_all 0.0495
_refine_ls_R_factor_gt 0.0413
_refine_ls_shift/su_max 0.001
_refine_ls_shift/su_mean 0.000
_refine_ls_structure_factor_coef Fsqd
_refine_ls_weighting_details 'w=1/[\s^2^(Fo^2^)+(0.0314P)^2^+1.9667P] where P=(Fo^2^+2Fc^2^)/3'
_refine_ls_weighting_scheme calc
_refine_ls_wR_factor_gt 0.0942
_refine_ls_wR_factor_ref 0.0980
_reflns_Friedel_coverage 0.000
_reflns_number_gt 5509
_reflns_number_total 6384
_reflns_threshold_expression 'I > 2\s(I)'
_cod_data_source_file d1ra04947j2.cif
_cod_data_source_block mo_20bv_l1_173k_solve_a
_cod_depositor_comments
;

2025-01-31
Z value and formula fixed to values more according to usual
chemical conventions.                 miguel
;
_cod_original_formula_sum 'C40 H46 P2'
_cod_original_formula_weight 588.76
_cod_original_formula_moiety '2(C20 H23 P)'
_cod_original_formula_units_Z 72
_cod_database_code 7243351
_shelx_shelxl_version_number 2018/3
_shelx_space_group_comment
;
The symmetry employed for this shelxl refinement is uniquely defined
by the following loop, which should always be used as a source of
symmetry information in preference to the above space-group names.
They are only intended as comments.
;
_olex2_refinement_description
;
1. Fixed Uiso
 At 1.2 times of:
  All C(H) groups, All C(H,H) groups
2.a Ternary CH refined with riding coordinates:
 C00D(H00R), C00F(H00F), C00L(H00W), C00M(H00M)
2.b Secondary CH2 refined with riding coordinates:
 C00H(H00A,H00B), C00P(H00D,H00E), C00R(H00Z,H), C00S(H00,HA), C00T(H00H,H00I),
  C00W(H00K,H00L), C00X(H2,HB), C00Y(H3,HC), C00Z(H00N,H00O), C010(H01A,H01B),
 C014(H01C,H01D), C016(H01E,H01F)
2.c Aromatic/amide H refined with riding coordinates:
 C005(H005), C006(H006), C00B(H00P), C00C(H00C), C00E(H00S), C00G(H00G),
 C00I(H00T), C00J(H00J), C00K(H00V), C00N(H00X), C00O(H00Y), C00Q(H00Q),
 C00U(H00U), C00V(H1), C011(H011), C012(H012), C013(H013), C015(H015)
;
_olex2_submission_special_instructions 'No special instructions were received'

loop_
_space_group_symop_operation_xyz
'x, y, z'
'-x+1/2, y, -z+1/2'
'-x, -y, -z'
'x-1/2, -y, z-1/2'

loop_
_atom_site_label
_atom_site_type_symbol
_atom_site_fract_x
_atom_site_fract_y
_atom_site_fract_z
_atom_site_U_iso_or_equiv
_atom_site_adp_type
_atom_site_occupancy
_atom_site_site_symmetry_order
_atom_site_calc_flag
_atom_site_refinement_flags_posn
_atom_site_refinement_flags_adp
_atom_site_refinement_flags_occupancy
_atom_site_disorder_assembly
_atom_site_disorder_group
P001 P 0.50168(3) 0.03968(6) 0.86234(2) 0.02232(11) Uani 1 1 d . . . . .
P002 P 0.74894(3) 0.54921(6) 0.57603(2) 0.02360(11) Uani 1 1 d . . . . .
C003 C 0.54315(11) -0.0718(2) 0.81547(5) 0.0195(3) Uani 1 1 d . . . . .
C004 C 0.63000(11) 0.4881(2) 0.64113(5) 0.0209(3) Uani 1 1 d . . . . .
C005 C 0.61097(11) -0.2104(2) 0.82346(6) 0.0249(4) Uani 1 1 d . . . . .
H005 H 0.629696 -0.248243 0.851821 0.030 Uiso 1 1 calc R U . . .
C006 C 0.47955(11) 0.3240(2) 0.77820(5) 0.0229(3) Uani 1 1 d . . . . .
H006 H 0.527721 0.333785 0.800996 0.028 Uiso 1 1 calc R U . . .
C007 C 0.45799(11) 0.1517(2) 0.75939(5) 0.0206(3) Uani 1 1 d . . . . .
C008 C 0.70988(11) 0.4341(2) 0.62303(5) 0.0208(3) Uani 1 1 d . . . . .
C009 C 0.56989(11) 0.6482(2) 0.62538(5) 0.0218(3) Uani 1 1 d . . . . .
C00A C 0.51747(11) -0.0123(2) 0.77219(5) 0.0198(3) Uani 1 1 d . . . . .
C00B C 0.60852(12) 0.8233(2) 0.62142(5) 0.0263(4) Uani 1 1 d . . . . .
H00P H 0.672618 0.837532 0.626202 0.032 Uiso 1 1 calc R U . . .
C00C C 0.65078(12) -0.2924(2) 0.79033(6) 0.0289(4) Uani 1 1 d . . . . .
H00C H 0.696324 -0.382441 0.796555 0.035 Uiso 1 1 calc R U . . .
C00D C 0.64898(12) 0.5403(2) 0.53192(5) 0.0262(4) Uani 1 1 d . . . . .
H00R H 0.601726 0.625911 0.539712 0.031 Uiso 1 1 calc R U . . .
C00E C 0.76705(12) 0.2972(2) 0.64485(5) 0.0269(4) Uani 1 1 d . . . . .
H00S H 0.820705 0.262134 0.633852 0.032 Uiso 1 1 calc R U . . .
C00F C 0.37296(12) 0.0381(2) 0.85093(5) 0.0262(4) Uani 1 1 d . . . . .
H00F H 0.354957 0.127343 0.827609 0.031 Uiso 1 1 calc R U . . .
C00G C 0.43030(12) 0.4810(2) 0.76346(6) 0.0287(4) Uani 1 1 d . . . . .
H00G H 0.445498 0.594968 0.776434 0.034 Uiso 1 1 calc R U . . .
C00H C 0.45752(12) -0.3276(2) 0.88754(6) 0.0280(4) Uani 1 1 d . . . . .
H00A H 0.460259 -0.411851 0.911921 0.034 Uiso 1 1 calc R U . . .
H00B H 0.492953 -0.383316 0.866714 0.034 Uiso 1 1 calc R U . . .
C00I C 0.60830(12) 0.3960(2) 0.67799(5) 0.0250(4) Uani 1 1 d . . . . .
H00T H 0.553765 0.426129 0.688822 0.030 Uiso 1 1 calc R U . . .
C00J C 0.55635(12) -0.1028(2) 0.73918(5) 0.0247(4) Uani 1 1 d . . . . .
H00J H 0.536994 -0.069690 0.710536 0.030 Uiso 1 1 calc R U . . .
C00K C 0.74600(13) 0.2130(2) 0.68218(6) 0.0299(4) Uani 1 1 d . . . . .
H00V H 0.785695 0.124222 0.696107 0.036 Uiso 1 1 calc R U . . .
C00L C 0.81519(12) 0.3672(3) 0.55120(6) 0.0307(4) Uani 1 1 d . . . . .
H00W H 0.871863 0.343033 0.571257 0.037 Uiso 1 1 calc R U . . .
C00M C 0.50610(12) -0.1470(2) 0.90368(5) 0.0259(4) Uani 1 1 d . . . . .
H00M H 0.571577 -0.176145 0.912930 0.031 Uiso 1 1 calc R U . . .
C00N C 0.66588(13) 0.2612(2) 0.69875(5) 0.0290(4) Uani 1 1 d . . . . .
H00X H 0.650810 0.203696 0.723551 0.035 Uiso 1 1 calc R U . . .
C00O C 0.47323(12) 0.6317(3) 0.61856(6) 0.0313(4) Uani 1 1 d . . . . .
H00Y H 0.445835 0.516779 0.621330 0.038 Uiso 1 1 calc R U . . .
C00P C 0.33249(12) -0.1506(3) 0.83544(6) 0.0301(4) Uani 1 1 d . . . . .
H00D H 0.265537 -0.138862 0.829730 0.036 Uiso 1 1 calc R U . . .
H00E H 0.354217 -0.179958 0.808176 0.036 Uiso 1 1 calc R U . . .
C00Q C 0.62243(12) -0.2395(2) 0.74790(6) 0.0285(4) Uani 1 1 d . . . . .
H00Q H 0.647803 -0.295849 0.725408 0.034 Uiso 1 1 calc R U . . .
C00R C 0.60423(12) 0.3481(3) 0.52617(6) 0.0312(4) Uani 1 1 d . . . . .
H00Z H 0.578609 0.318011 0.552440 0.037 Uiso 1 1 calc R U . . .
H H 0.552785 0.355386 0.502895 0.037 Uiso 1 1 calc R U . . .
C00S C 0.76418(13) 0.1823(3) 0.54278(6) 0.0333(4) Uani 1 1 d . . . . .
H00 H 0.758693 0.126061 0.570572 0.040 Uiso 1 1 calc R U . . .
HA H 0.802741 0.101256 0.527982 0.040 Uiso 1 1 calc R U . . .
C00T C 0.35581(12) -0.3143(3) 0.86643(6) 0.0316(4) Uani 1 1 d . . . . .
H00H H 0.339785 -0.428004 0.850596 0.038 Uiso 1 1 calc R U . . .
H00I H 0.316865 -0.306314 0.889241 0.038 Uiso 1 1 calc R U . . .
C00U C 0.38545(13) 0.1418(3) 0.72500(6) 0.0351(4) Uani 1 1 d . . . . .
H00U H 0.369961 0.028384 0.711851 0.042 Uiso 1 1 calc R U . . .
C00V C 0.55271(14) 0.9762(3) 0.61047(6) 0.0354(4) Uani 1 1 d . . . . .
H1 H 0.579525 1.091826 0.607825 0.042 Uiso 1 1 calc R U . . .
C00W C 0.46811(14) -0.0559(3) 0.94241(6) 0.0349(4) Uani 1 1 d . . . . .
H00K H 0.475536 -0.142508 0.966421 0.042 Uiso 1 1 calc R U . . .
H00L H 0.505771 0.051886 0.951240 0.042 Uiso 1 1 calc R U . . .
C00X C 0.66695(14) 0.1877(3) 0.51623(6) 0.0337(4) Uani 1 1 d . . . . .
H2 H 0.674101 0.193195 0.485775 0.040 Uiso 1 1 calc R U . . .
HB H 0.635648 0.072334 0.520925 0.040 Uiso 1 1 calc R U . . .
C00Y C 0.68489(15) 0.6191(3) 0.49114(6) 0.0374(5) Uani 1 1 d . . . . .
H3 H 0.633434 0.623251 0.467822 0.045 Uiso 1 1 calc R U . . .
HC H 0.705101 0.745548 0.497191 0.045 Uiso 1 1 calc R U . . .
C00Z C 0.36612(15) 0.0045(3) 0.93420(6) 0.0378(5) Uani 1 1 d . . . . .
H00N H 0.353010 0.079565 0.958446 0.045 Uiso 1 1 calc R U . . .
H00O H 0.327369 -0.105039 0.933355 0.045 Uiso 1 1 calc R U . . .
C010 C 0.33872(14) 0.1149(3) 0.89223(6) 0.0366(5) Uani 1 1 d . . . . .
H01A H 0.362150 0.240073 0.896867 0.044 Uiso 1 1 calc R U . . .
H01B H 0.271577 0.122530 0.886957 0.044 Uiso 1 1 calc R U . . .
C011 C 0.41772(14) 0.7864(3) 0.60765(7) 0.0423(5) Uani 1 1 d . . . . .
H011 H 0.353519 0.773942 0.603164 0.051 Uiso 1 1 calc R U . . .
C012 C 0.35861(13) 0.4688(3) 0.72952(7) 0.0389(5) Uani 1 1 d . . . . .
H012 H 0.325494 0.574192 0.719662 0.047 Uiso 1 1 calc R U . . .
C013 C 0.33648(14) 0.2991(3) 0.71034(7) 0.0464(5) Uani 1 1 d . . . . .
H013 H 0.288438 0.290419 0.687457 0.056 Uiso 1 1 calc R U . . .
C014 C 0.84438(14) 0.4598(3) 0.51045(7) 0.0418(5) Uani 1 1 d . . . . .
H01C H 0.879335 0.570930 0.519334 0.050 Uiso 1 1 calc R U . . .
H01D H 0.885653 0.376221 0.497964 0.050 Uiso 1 1 calc R U . . .
C015 C 0.45718(15) 0.9575(3) 0.60346(7) 0.0428(5) Uani 1 1 d . . . . .
H015 H 0.419814 1.060122 0.595952 0.051 Uiso 1 1 calc R U . . .
C016 C 0.76464(16) 0.5123(3) 0.47519(6) 0.0414(5) Uani 1 1 d . . . . .
H01E H 0.789515 0.586917 0.453605 0.050 Uiso 1 1 calc R U . . .
H01F H 0.739802 0.399891 0.461051 0.050 Uiso 1 1 calc R U . . .

loop_
_atom_site_aniso_label
_atom_site_aniso_U_11
_atom_site_aniso_U_22
_atom_site_aniso_U_33
_atom_site_aniso_U_23
_atom_site_aniso_U_13
_atom_site_aniso_U_12
P001 0.0274(2) 0.0233(2) 0.0171(2) -0.00055(17) 0.00586(16) -0.00218(18)
P002 0.0245(2) 0.0271(2) 0.0202(2) -0.00327(18) 0.00648(17) -0.00129(18)
C003 0.0205(8) 0.0194(8) 0.0195(8) -0.0003(6) 0.0054(6) -0.0037(6)
C004 0.0236(8) 0.0187(8) 0.0202(8) -0.0045(6) 0.0019(6) -0.0027(6)
C005 0.0218(8) 0.0258(9) 0.0274(9) 0.0057(7) 0.0046(7) -0.0014(7)
C006 0.0245(8) 0.0242(8) 0.0204(8) 0.0005(7) 0.0041(6) -0.0012(7)
C007 0.0221(8) 0.0233(8) 0.0169(7) 0.0019(6) 0.0047(6) -0.0029(6)
C008 0.0226(8) 0.0214(8) 0.0178(8) -0.0037(6) 0.0014(6) -0.0011(6)
C009 0.0250(8) 0.0256(8) 0.0152(7) -0.0036(6) 0.0046(6) 0.0031(7)
C00A 0.0225(8) 0.0167(8) 0.0207(8) -0.0008(6) 0.0049(6) -0.0047(6)
C00B 0.0311(9) 0.0257(9) 0.0228(8) -0.0007(7) 0.0063(7) 0.0017(7)
C00C 0.0246(9) 0.0238(9) 0.0399(10) 0.0030(8) 0.0106(8) 0.0029(7)
C00D 0.0316(9) 0.0286(9) 0.0182(8) -0.0004(7) 0.0025(7) 0.0043(7)
C00E 0.0261(9) 0.0296(9) 0.0238(8) -0.0059(7) -0.0010(7) 0.0051(7)
C00F 0.0278(9) 0.0287(9) 0.0235(8) 0.0069(7) 0.0088(7) 0.0083(7)
C00G 0.0318(9) 0.0226(9) 0.0336(10) 0.0016(7) 0.0107(8) 0.0007(7)
C00H 0.0308(9) 0.0267(9) 0.0272(9) 0.0074(7) 0.0063(7) 0.0015(7)
C00I 0.0285(9) 0.0234(8) 0.0241(8) -0.0026(7) 0.0067(7) -0.0036(7)
C00J 0.0328(9) 0.0229(8) 0.0191(8) -0.0018(7) 0.0064(7) -0.0059(7)
C00K 0.0381(10) 0.0245(9) 0.0245(9) 0.0002(7) -0.0056(7) 0.0053(8)
C00L 0.0262(9) 0.0388(10) 0.0281(9) -0.0059(8) 0.0073(7) 0.0054(8)
C00M 0.0270(9) 0.0313(9) 0.0192(8) 0.0045(7) 0.0026(7) -0.0009(7)
C00N 0.0418(10) 0.0242(9) 0.0209(8) 0.0023(7) 0.0034(7) -0.0048(8)
C00O 0.0265(9) 0.0356(10) 0.0312(9) -0.0036(8) 0.0023(7) -0.0004(8)
C00P 0.0214(8) 0.0396(10) 0.0290(9) 0.0019(8) 0.0027(7) 0.0006(8)
C00Q 0.0338(9) 0.0234(9) 0.0317(9) -0.0068(7) 0.0164(8) -0.0033(7)
C00R 0.0299(9) 0.0359(10) 0.0259(9) 0.0007(8) -0.0030(7) -0.0027(8)
C00S 0.0441(11) 0.0299(10) 0.0267(9) -0.0048(8) 0.0071(8) 0.0095(8)
C00T 0.0302(9) 0.0299(9) 0.0352(10) 0.0013(8) 0.0069(8) -0.0053(8)
C00U 0.0357(10) 0.0301(10) 0.0358(10) -0.0009(8) -0.0080(8) -0.0058(8)
C00V 0.0522(12) 0.0261(9) 0.0283(9) 0.0024(8) 0.0067(9) 0.0073(9)
C00W 0.0475(11) 0.0399(11) 0.0183(8) 0.0012(8) 0.0085(8) -0.0054(9)
C00X 0.0462(11) 0.0279(9) 0.0266(9) -0.0046(8) 0.0036(8) -0.0039(8)
C00Y 0.0581(13) 0.0319(10) 0.0229(9) 0.0032(8) 0.0080(9) 0.0013(9)
C00Z 0.0540(12) 0.0376(11) 0.0264(9) 0.0009(8) 0.0217(9) 0.0036(9)
C010 0.0449(11) 0.0340(10) 0.0356(10) 0.0041(8) 0.0218(9) 0.0107(9)
C011 0.0272(10) 0.0574(14) 0.0404(11) -0.0049(10) -0.0015(8) 0.0140(9)
C012 0.0308(10) 0.0348(10) 0.0497(12) 0.0126(9) 0.0005(9) 0.0059(8)
C013 0.0349(11) 0.0472(12) 0.0506(13) 0.0095(10) -0.0183(9) -0.0017(10)
C014 0.0437(12) 0.0479(12) 0.0391(11) -0.0100(10) 0.0241(9) -0.0038(10)
C015 0.0504(13) 0.0408(12) 0.0356(11) 0.0017(9) -0.0003(9) 0.0218(10)
C016 0.0638(14) 0.0395(11) 0.0251(10) -0.0018(8) 0.0214(9) -0.0070(10)

loop_
_atom_type_symbol
_atom_type_description
_atom_type_scat_dispersion_real
_atom_type_scat_dispersion_imag
_atom_type_scat_source
C C 0.0033 0.0016 'International Tables Vol C Tables 4.2.6.8 and 6.1.1.4'
H H 0.0000 0.0000 'International Tables Vol C Tables 4.2.6.8 and 6.1.1.4'
P P 0.1023 0.0942 'International Tables Vol C Tables 4.2.6.8 and 6.1.1.4'

loop_
_geom_angle_atom_site_label_1
_geom_angle_atom_site_label_2
_geom_angle_atom_site_label_3
_geom_angle
_geom_angle_site_symmetry_1
_geom_angle_site_symmetry_3
_geom_angle_publ_flag
C003 P001 C00F 106.08(8) . . ?
C003 P001 C00M 104.42(8) . . ?
C00F P001 C00M 93.81(8) . . ?
C008 P002 C00D 106.08(8) . . ?
C008 P002 C00L 104.25(8) . . ?
C00L P002 C00D 93.74(8) . . ?
C005 C003 P001 118.04(12) . . ?
C005 C003 C00A 118.19(14) . . ?
C00A C003 P001 123.44(12) . . ?
C008 C004 C009 124.02(14) . . ?
C00I C004 C008 119.09(15) . . ?
C00I C004 C009 116.74(14) . . ?
C003 C005 H005 119.0 . . ?
C00C C005 C003 121.92(16) . . ?
C00C C005 H005 119.0 . . ?
C007 C006 H006 119.5 . . ?
C00G C006 H006 119.5 . . ?
C00G C006 C007 121.00(16) . . ?
C006 C007 C00A 120.58(14) . . ?
C006 C007 C00U 118.07(15) . . ?
C00U C007 C00A 120.98(15) . . ?
C004 C008 P002 123.57(12) . . ?
C00E C008 P002 118.41(12) . . ?
C00E C008 C004 117.71(15) . . ?
C00B C009 C004 120.39(15) . . ?
C00B C009 C00O 118.18(16) . . ?
C00O C009 C004 121.10(15) . . ?
C003 C00A C007 124.34(14) . . ?
C00J C00A C003 118.51(15) . . ?
C00J C00A C007 116.92(14) . . ?
C009 C00B H00P 119.5 . . ?
C00V C00B C009 120.94(17) . . ?
C00V C00B H00P 119.5 . . ?
C005 C00C H00C 120.2 . . ?
C005 C00C C00Q 119.63(16) . . ?
C00Q C00C H00C 120.2 . . ?
P002 C00D H00R 107.4 . . ?
C00R C00D P002 113.22(12) . . ?
C00R C00D H00R 107.4 . . ?
C00R C00D C00Y 115.00(15) . . ?
C00Y C00D P002 106.05(13) . . ?
C00Y C00D H00R 107.4 . . ?
C008 C00E H00S 119.0 . . ?
C00K C00E C008 122.08(16) . . ?
C00K C00E H00S 119.0 . . ?
P001 C00F H00F 107.3 . . ?
C00P C00F P001 113.50(12) . . ?
C00P C00F H00F 107.3 . . ?
C00P C00F C010 115.26(15) . . ?
C010 C00F P001 105.66(13) . . ?
C010 C00F H00F 107.3 . . ?
C006 C00G H00G 119.9 . . ?
C012 C00G C006 120.20(17) . . ?
C012 C00G H00G 119.9 . . ?
H00A C00H H00B 107.2 . . ?
C00M C00H H00A 108.0 . . ?
C00M C00H H00B 108.0 . . ?
C00M C00H C00T 117.37(15) . . ?
C00T C00H H00A 108.0 . . ?
C00T C00H H00B 108.0 . . ?
C004 C00I H00T 119.1 . . ?
C00N C00I C004 121.79(16) . . ?
C00N C00I H00T 119.1 . . ?
C00A C00J H00J 119.0 . . ?
C00Q C00J C00A 121.98(16) . . ?
C00Q C00J H00J 119.0 . . ?
C00E C00K H00V 120.0 . . ?
C00N C00K C00E 119.92(16) . . ?
C00N C00K H00V 120.0 . . ?
P002 C00L H00W 107.4 . . ?
C00S C00L P002 114.86(12) . . ?
C00S C00L H00W 107.4 . . ?
C00S C00L C014 114.66(15) . . ?
C014 C00L P002 104.65(13) . . ?
C014 C00L H00W 107.4 . . ?
P001 C00M H00M 107.4 . . ?
C00H C00M P001 114.72(11) . . ?
C00H C00M H00M 107.4 . . ?
C00H C00M C00W 114.87(15) . . ?
C00W C00M P001 104.54(12) . . ?
C00W C00M H00M 107.4 . . ?
C00I C00N H00X 120.4 . . ?
C00K C00N C00I 119.28(16) . . ?
C00K C00N H00X 120.4 . . ?
C009 C00O H00Y 119.8 . . ?
C011 C00O C009 120.43(18) . . ?
C011 C00O H00Y 119.8 . . ?
C00F C00P H00D 108.2 . . ?
C00F C00P H00E 108.2 . . ?
H00D C00P H00E 107.4 . . ?
C00T C00P C00F 116.31(15) . . ?
C00T C00P H00D 108.2 . . ?
C00T C00P H00E 108.2 . . ?
C00C C00Q H00Q 120.2 . . ?
C00J C00Q C00C 119.64(16) . . ?
C00J C00Q H00Q 120.2 . . ?
C00D C00R H00Z 108.1 . . ?
C00D C00R H 108.1 . . ?
H00Z C00R H 107.3 . . ?
C00X C00R C00D 116.92(15) . . ?
C00X C00R H00Z 108.1 . . ?
C00X C00R H 108.1 . . ?
C00L C00S H00 108.0 . . ?
C00L C00S HA 108.0 . . ?
C00L C00S C00X 117.26(15) . . ?
H00 C00S HA 107.2 . . ?
C00X C00S H00 108.0 . . ?
C00X C00S HA 108.0 . . ?
C00H C00T H00H 108.3 . . ?
C00H C00T H00I 108.3 . . ?
C00P C00T C00H 115.74(15) . . ?
C00P C00T H00H 108.3 . . ?
C00P C00T H00I 108.3 . . ?
H00H C00T H00I 107.4 . . ?
C007 C00U H00U 119.6 . . ?
C013 C00U C007 120.76(18) . . ?
C013 C00U H00U 119.6 . . ?
C00B C00V H1 119.9 . . ?
C015 C00V C00B 120.22(19) . . ?
C015 C00V H1 119.9 . . ?
C00M C00W H00K 108.4 . . ?
C00M C00W H00L 108.4 . . ?
H00K C00W H00L 107.4 . . ?
C00Z C00W C00M 115.65(15) . . ?
C00Z C00W H00K 108.4 . . ?
C00Z C00W H00L 108.4 . . ?
C00R C00X C00S 116.08(15) . . ?
C00R C00X H2 108.3 . . ?
C00R C00X HB 108.3 . . ?
C00S C00X H2 108.3 . . ?
C00S C00X HB 108.3 . . ?
H2 C00X HB 107.4 . . ?
C00D C00Y H3 108.3 . . ?
C00D C00Y HC 108.3 . . ?
H3 C00Y HC 107.4 . . ?
C016 C00Y C00D 115.95(16) . . ?
C016 C00Y H3 108.3 . . ?
C016 C00Y HC 108.3 . . ?
C00W C00Z H00N 108.5 . . ?
C00W C00Z H00O 108.5 . . ?
C00W C00Z C010 114.94(15) . . ?
H00N C00Z H00O 107.5 . . ?
C010 C00Z H00N 108.5 . . ?
C010 C00Z H00O 108.5 . . ?
C00F C010 H01A 108.2 . . ?
C00F C010 H01B 108.1 . . ?
C00Z C010 C00F 116.57(15) . . ?
C00Z C010 H01A 108.1 . . ?
C00Z C010 H01B 108.2 . . ?
H01A C010 H01B 107.3 . . ?
C00O C011 H011 119.8 . . ?
C015 C011 C00O 120.50(18) . . ?
C015 C011 H011 119.8 . . ?
C00G C012 H012 120.2 . . ?
C013 C012 C00G 119.59(18) . . ?
C013 C012 H012 120.2 . . ?
C00U C013 H013 119.8 . . ?
C012 C013 C00U 120.37(18) . . ?
C012 C013 H013 119.8 . . ?
C00L C014 H01C 108.4 . . ?
C00L C014 H01D 108.4 . . ?
H01C C014 H01D 107.5 . . ?
C016 C014 C00L 115.47(16) . . ?
C016 C014 H01C 108.4 . . ?
C016 C014 H01D 108.4 . . ?
C00V C015 H015 120.1 . . ?
C011 C015 C00V 119.73(18) . . ?
C011 C015 H015 120.1 . . ?
C00Y C016 C014 115.13(16) . . ?
C00Y C016 H01E 108.5 . . ?
C00Y C016 H01F 108.5 . . ?
C014 C016 H01E 108.5 . . ?
C014 C016 H01F 108.5 . . ?
H01E C016 H01F 107.5 . . ?

loop_
_geom_bond_atom_site_label_1
_geom_bond_atom_site_label_2
_geom_bond_distance
_geom_bond_site_symmetry_2
_geom_bond_publ_flag
P001 C003 1.8410(16) . ?
P001 C00F 1.8583(18) . ?
P001 C00M 1.8600(17) . ?
P002 C008 1.8411(17) . ?
P002 C00D 1.8611(17) . ?
P002 C00L 1.8604(18) . ?
C003 C005 1.404(2) . ?
C003 C00A 1.417(2) . ?
C004 C008 1.415(2) . ?
C004 C009 1.492(2) . ?
C004 C00I 1.401(2) . ?
C005 H005 0.9300 . ?
C005 C00C 1.384(2) . ?
C006 H006 0.9300 . ?
C006 C007 1.393(2) . ?
C006 C00G 1.386(2) . ?
C007 C00A 1.489(2) . ?
C007 C00U 1.400(2) . ?
C008 C00E 1.406(2) . ?
C009 C00B 1.397(2) . ?
C009 C00O 1.399(2) . ?
C00A C00J 1.402(2) . ?
C00B H00P 0.9300 . ?
C00B C00V 1.386(2) . ?
C00C H00C 0.9300 . ?
C00C C00Q 1.384(3) . ?
C00D H00R 0.9800 . ?
C00D C00R 1.533(2) . ?
C00D C00Y 1.548(2) . ?
C00E H00S 0.9300 . ?
C00E C00K 1.384(2) . ?
C00F H00F 0.9800 . ?
C00F C00P 1.536(3) . ?
C00F C010 1.546(2) . ?
C00G H00G 0.9300 . ?
C00G C012 1.383(3) . ?
C00H H00A 0.9700 . ?
C00H H00B 0.9700 . ?
C00H C00M 1.535(2) . ?
C00H C00T 1.538(2) . ?
C00I H00T 0.9300 . ?
C00I C00N 1.386(2) . ?
C00J H00J 0.9300 . ?
C00J C00Q 1.379(2) . ?
C00K H00V 0.9300 . ?
C00K C00N 1.383(3) . ?
C00L H00W 0.9800 . ?
C00L C00S 1.533(3) . ?
C00L C014 1.546(3) . ?
C00M H00M 0.9800 . ?
C00M C00W 1.543(2) . ?
C00N H00X 0.9300 . ?
C00O H00Y 0.9300 . ?
C00O C011 1.393(3) . ?
C00P H00D 0.9700 . ?
C00P H00E 0.9700 . ?
C00P C00T 1.535(3) . ?
C00Q H00Q 0.9300 . ?
C00R H00Z 0.9700 . ?
C00R H 0.9700 . ?
C00R C00X 1.533(3) . ?
C00S H00 0.9700 . ?
C00S HA 0.9700 . ?
C00S C00X 1.539(3) . ?
C00T H00H 0.9700 . ?
C00T H00I 0.9700 . ?
C00U H00U 0.9300 . ?
C00U C013 1.384(3) . ?
C00V H1 0.9300 . ?
C00V C015 1.384(3) . ?
C00W H00K 0.9700 . ?
C00W H00L 0.9700 . ?
C00W C00Z 1.535(3) . ?
C00X H2 0.9700 . ?
C00X HB 0.9700 . ?
C00Y H3 0.9700 . ?
C00Y HC 0.9700 . ?
C00Y C016 1.532(3) . ?
C00Z H00N 0.9700 . ?
C00Z H00O 0.9700 . ?
C00Z C010 1.537(3) . ?
C010 H01A 0.9700 . ?
C010 H01B 0.9700 . ?
C011 H011 0.9300 . ?
C011 C015 1.376(3) . ?
C012 H012 0.9300 . ?
C012 C013 1.383(3) . ?
C013 H013 0.9300 . ?
C014 H01C 0.9700 . ?
C014 H01D 0.9700 . ?
C014 C016 1.533(3) . ?
C015 H015 0.9300 . ?
C016 H01E 0.9700 . ?
C016 H01F 0.9700 . ?

loop_
_geom_torsion_atom_site_label_1
_geom_torsion_atom_site_label_2
_geom_torsion_atom_site_label_3
_geom_torsion_atom_site_label_4
_geom_torsion
_geom_torsion_site_symmetry_1
_geom_torsion_site_symmetry_2
_geom_torsion_site_symmetry_3
_geom_torsion_site_symmetry_4
_geom_torsion_publ_flag
P001 C003 C005 C00C -175.40(13) . . . . ?
P001 C003 C00A C007 3.1(2) . . . . ?
P001 C003 C00A C00J 177.40(12) . . . . ?
P001 C00F C00P C00T 59.07(18) . . . . ?
P001 C00F C010 C00Z -61.0(2) . . . . ?
P001 C00M C00W C00Z 64.81(18) . . . . ?
P002 C008 C00E C00K 175.47(13) . . . . ?
P002 C00D C00R C00X -58.36(18) . . . . ?
P002 C00D C00Y C016 61.37(19) . . . . ?
P002 C00L C00S C00X 53.7(2) . . . . ?
P002 C00L C014 C016 -64.95(19) . . . . ?
C003 P001 C00F C00P 47.57(13) . . . . ?
C003 P001 C00F C010 174.80(11) . . . . ?
C003 P001 C00M C00H -51.36(14) . . . . ?
C003 P001 C00M C00W -178.07(11) . . . . ?
C003 C005 C00C C00Q -1.1(3) . . . . ?
C003 C00A C00J C00Q -3.9(2) . . . . ?
C004 C008 C00E C00K 1.6(2) . . . . ?
C004 C009 C00B C00V -174.34(15) . . . . ?
C004 C009 C00O C011 174.15(16) . . . . ?
C004 C00I C00N C00K -1.4(3) . . . . ?
C005 C003 C00A C007 -170.20(14) . . . . ?
C005 C003 C00A C00J 4.1(2) . . . . ?
C005 C00C C00Q C00J 1.5(3) . . . . ?
C006 C007 C00A C003 52.6(2) . . . . ?
C006 C007 C00A C00J -121.83(17) . . . . ?
C006 C007 C00U C013 -0.3(3) . . . . ?
C006 C00G C012 C013 -0.1(3) . . . . ?
C007 C006 C00G C012 -0.2(3) . . . . ?
C007 C00A C00J C00Q 170.87(15) . . . . ?
C007 C00U C013 C012 0.0(3) . . . . ?
C008 P002 C00D C00R -47.41(14) . . . . ?
C008 P002 C00D C00Y -174.43(11) . . . . ?
C008 P002 C00L C00S 50.80(15) . . . . ?
C008 P002 C00L C014 177.41(12) . . . . ?
C008 C004 C009 C00B -52.9(2) . . . . ?
C008 C004 C009 C00O 133.79(17) . . . . ?
C008 C004 C00I C00N 4.0(2) . . . . ?
C008 C00E C00K C00N 0.9(3) . . . . ?
C009 C004 C008 P002 -2.2(2) . . . . ?
C009 C004 C008 C00E 171.31(15) . . . . ?
C009 C004 C00I C00N -171.64(15) . . . . ?
C009 C00B C00V C015 0.3(3) . . . . ?
C009 C00O C011 C015 0.0(3) . . . . ?
C00A C003 C005 C00C -1.8(2) . . . . ?
C00A C007 C00U C013 -173.29(18) . . . . ?
C00A C00J C00Q C00C 1.1(3) . . . . ?
C00B C009 C00O C011 0.7(2) . . . . ?
C00B C00V C015 C011 0.4(3) . . . . ?
C00D P002 C008 C004 -55.74(15) . . . . ?
C00D P002 C008 C00E 130.80(13) . . . . ?
C00D P002 C00L C00S -56.84(14) . . . . ?
C00D P002 C00L C014 69.78(13) . . . . ?
C00D C00R C00X C00S 43.2(2) . . . . ?
C00D C00Y C016 C014 -46.7(2) . . . . ?
C00E C00K C00N C00I -1.1(3) . . . . ?
C00F P001 C003 C005 -131.79(13) . . . . ?
C00F P001 C003 C00A 54.94(15) . . . . ?
C00F P001 C00M C00H 56.32(13) . . . . ?
C00F P001 C00M C00W -70.38(13) . . . . ?
C00F C00P C00T C00H -44.5(2) . . . . ?
C00G C006 C007 C00A 173.40(15) . . . . ?
C00G C006 C007 C00U 0.3(2) . . . . ?
C00G C012 C013 C00U 0.2(3) . . . . ?
C00H C00M C00W C00Z -61.8(2) . . . . ?
C00I C004 C008 P002 -177.49(12) . . . . ?
C00I C004 C008 C00E -4.0(2) . . . . ?
C00I C004 C009 C00B 122.49(17) . . . . ?
C00I C004 C009 C00O -50.8(2) . . . . ?
C00L P002 C008 C004 -153.98(14) . . . . ?
C00L P002 C008 C00E 32.56(15) . . . . ?
C00L P002 C00D C00R 58.59(14) . . . . ?
C00L P002 C00D C00Y -68.43(13) . . . . ?
C00L C00S C00X C00R -40.5(2) . . . . ?
C00L C014 C016 C00Y 48.9(2) . . . . ?
C00M P001 C003 C005 -33.42(14) . . . . ?
C00M P001 C003 C00A 153.31(13) . . . . ?
C00M P001 C00F C00P -58.63(13) . . . . ?
C00M P001 C00F C010 68.61(13) . . . . ?
C00M C00H C00T C00P 41.9(2) . . . . ?
C00M C00W C00Z C010 -47.8(2) . . . . ?
C00O C009 C00B C00V -0.8(2) . . . . ?
C00O C011 C015 C00V -0.5(3) . . . . ?
C00P C00F C010 C00Z 65.2(2) . . . . ?
C00R C00D C00Y C016 -64.6(2) . . . . ?
C00S C00L C014 C016 61.8(2) . . . . ?
C00T C00H C00M P001 -54.01(18) . . . . ?
C00T C00H C00M C00W 67.2(2) . . . . ?
C00U C007 C00A C003 -134.56(18) . . . . ?
C00U C007 C00A C00J 51.0(2) . . . . ?
C00W C00Z C010 C00F 45.7(3) . . . . ?
C00Y C00D C00R C00X 63.8(2) . . . . ?
C010 C00F C00P C00T -63.0(2) . . . . ?
C014 C00L C00S C00X -67.6(2) . . . . ?
